data_4027625
loop_
_publ_author_name
'Li Zhang'
'Yuanxun Zhu'
'Guangwei Yin'
'Ping Lu'
'Yanguang Wang'

_publ_section_title
;
 3-Alkenylation or 3-Alkylation of Indole with Propargylic Alcohols:
 Construction of 3,4-Dihydrocyclopenta[b]indole and
 1,4-Dihydrocyclopenta[b]indole in the Presence of Different Catalysts
;
_journal_name_full 'Journal of Organic Chemistry'
_journal_page_first 9510
_journal_page_last 9520
_journal_paper_doi 10.1021/jo300339a
_journal_volume 77
_journal_year 2012
_chemical_formula_moiety 'C24 H15 I N2 O2'
_chemical_formula_sum 'C24 H15 I N2 O2'
_chemical_formula_weight 490.28
_chemical_name_systematic
; 
 ? 
;
_space_group_IT_number 2
_symmetry_cell_setting triclinic
_symmetry_space_group_name_Hall '-P 1'
_symmetry_space_group_name_H-M 'P -1'
_atom_sites_solution_hydrogens geom
_atom_sites_solution_primary direct
_atom_sites_solution_secondary difmap
_audit_creation_method SHELXL-97
_cell_angle_alpha 75.161(3)
_cell_angle_beta 75.409(3)
_cell_angle_gamma 88.174(3)
_cell_formula_units_Z 4
_cell_length_a 8.7794(3)
_cell_length_b 14.9065(6)
_cell_length_c 16.4959(7)
_cell_measurement_reflns_used 6707
_cell_measurement_temperature 293(2)
_cell_measurement_theta_max 29.2751
_cell_measurement_theta_min 2.8214
_cell_volume 2018.29(14)
_computing_cell_refinement 'CrysAlis PRO (Oxford Diffraction, 2010)'
_computing_data_collection 'CrysAlis PRO'
_computing_data_reduction 'CrysAlis PRO'
_computing_molecular_graphics 'OLEX2 (Dolomanov et al., 2009)'
_computing_publication_material OLEX2
_computing_structure_refinement 'SHELXL-97 (Sheldrick, 2008)'
_computing_structure_solution 'SHELXS-97 (Sheldrick, 2008)'
_diffrn_ambient_temperature 293(2)
_diffrn_detector_area_resol_mean 10.3592
_diffrn_measured_fraction_theta_full 0.998
_diffrn_measured_fraction_theta_max 0.998
_diffrn_measurement_device_type 'Xcalibur, Atlas, Gemini ultra'
_diffrn_measurement_method '\w scans'
_diffrn_radiation_monochromator graphite
_diffrn_radiation_source 'fine-focus sealed tube'
_diffrn_radiation_type MoK\a
_diffrn_radiation_wavelength 0.71073
_diffrn_reflns_av_R_equivalents 0.0328
_diffrn_reflns_av_sigmaI/netI 0.0399
_diffrn_reflns_limit_h_max 10
_diffrn_reflns_limit_h_min -10
_diffrn_reflns_limit_k_max 17
_diffrn_reflns_limit_k_min -17
_diffrn_reflns_limit_l_max 19
_diffrn_reflns_limit_l_min -19
_diffrn_reflns_number 19014
_diffrn_reflns_theta_full 25.35
_diffrn_reflns_theta_max 25.35
_diffrn_reflns_theta_min 2.83
_exptl_absorpt_coefficient_mu 1.609
_exptl_absorpt_correction_T_max 0.7287
_exptl_absorpt_correction_T_min 0.6028
_exptl_absorpt_correction_type multi-scan
_exptl_absorpt_process_details
;
CrysAlis PRO (Oxford Diffraction, 2010) 
;
_exptl_crystal_colour yellow
_exptl_crystal_density_diffrn 1.614
_exptl_crystal_description block
_exptl_crystal_F_000 968
_exptl_crystal_size_max 0.35
_exptl_crystal_size_mid 0.28
_exptl_crystal_size_min 0.21
_refine_diff_density_max 0.732
_refine_diff_density_min -0.788
_refine_diff_density_rms 0.092
_refine_ls_extinction_method none
_refine_ls_goodness_of_fit_ref 1.073
_refine_ls_hydrogen_treatment constr
_refine_ls_matrix_type full
_refine_ls_number_parameters 525
_refine_ls_number_reflns 7379
_refine_ls_number_restraints 0
_refine_ls_restrained_S_all 1.073
_refine_ls_R_factor_all 0.0548
_refine_ls_R_factor_gt 0.0430
_refine_ls_shift/su_max 0.001
_refine_ls_shift/su_mean 0.000
_refine_ls_structure_factor_coef Fsqd
_refine_ls_weighting_details 'calc w=1/[\s^2^(Fo^2^)+(0.0432P)^2^+3.8356P] where P=(Fo^2^+2Fc^2^)/3'
_refine_ls_weighting_scheme calc
_refine_ls_wR_factor_gt 0.1052
_refine_ls_wR_factor_ref 0.1117
_reflns_number_gt 6129
_reflns_number_total 7379
_reflns_threshold_expression >2sigma(I)
_cod_data_source_file jo300339a_si_004.cif
_cod_data_source_block 110504_lzl_3857
_cod_database_code 4027625

loop_
_symmetry_equiv_pos_as_xyz
'x, y, z'
'-x, -y, -z'

loop_
_atom_site_label
_atom_site_type_symbol
_atom_site_fract_x
_atom_site_fract_y
_atom_site_fract_z
_atom_site_U_iso_or_equiv
_atom_site_adp_type
_atom_site_occupancy
_atom_site_symmetry_multiplicity
_atom_site_calc_flag
_atom_site_refinement_flags
I1 I 0.14309(4) 0.11409(2) 0.36478(2) 0.04441(11) Uani 1 1 d .
I2 I 0.58891(4) 0.96161(2) -0.12374(3) 0.05818(13) Uani 1 1 d .
O1 O 0.4592(7) 0.4118(3) 0.7168(3) 0.0960(18) Uani 1 1 d .
O2 O 0.4188(6) 0.5548(3) 0.6994(3) 0.0779(14) Uani 1 1 d .
O3 O 0.9144(8) 0.3311(3) 0.2003(3) 0.1011(19) Uani 1 1 d .
O4 O 0.9598(6) 0.4668(3) 0.2104(3) 0.0792(14) Uani 1 1 d .
N1 N 0.4114(6) 0.4832(3) 0.6795(3) 0.0517(11) Uani 1 1 d .
N2 N 0.1620(4) 0.4754(2) 0.4045(2) 0.0339(8) Uani 1 1 d .
N3 N 0.9107(6) 0.4151(3) 0.1761(3) 0.0568(12) Uani 1 1 d .
N4 N 0.6541(4) 0.5819(3) -0.0987(2) 0.0376(9) Uani 1 1 d .
C1 C 0.1509(5) 0.1704(3) 0.5614(3) 0.0331(10) Uani 1 1 d .
C2 C -0.0084(5) 0.1676(3) 0.6010(3) 0.0422(11) Uani 1 1 d .
H2 H -0.0751 0.2088 0.5755 0.051 Uiso 1 1 calc R
C3 C -0.0670(6) 0.1032(4) 0.6786(4) 0.0509(13) Uani 1 1 d .
H3 H -0.1739 0.1008 0.7058 0.061 Uiso 1 1 calc R
C4 C 0.0329(7) 0.0418(3) 0.7166(3) 0.0495(13) Uani 1 1 d .
H4 H -0.0077 -0.0009 0.7694 0.059 Uiso 1 1 calc R
C5 C 0.1911(6) 0.0433(3) 0.6769(3) 0.0453(12) Uani 1 1 d .
H5 H 0.2571 0.0014 0.7022 0.054 Uiso 1 1 calc R
C6 C 0.2506(5) 0.1079(3) 0.5992(3) 0.0356(10) Uani 1 1 d .
C7 C 0.4100(5) 0.1243(3) 0.5413(3) 0.0382(10) Uani 1 1 d .
C8 C 0.5498(6) 0.0809(4) 0.5493(4) 0.0549(14) Uani 1 1 d .
H8 H 0.5536 0.0344 0.5985 0.066 Uiso 1 1 calc R
C9 C 0.6827(6) 0.1084(4) 0.4823(5) 0.0637(17) Uani 1 1 d .
H9 H 0.7772 0.0798 0.4863 0.076 Uiso 1 1 calc R
C10 C 0.6778(6) 0.1773(4) 0.4099(4) 0.0569(15) Uani 1 1 d .
H10 H 0.7690 0.1945 0.3655 0.068 Uiso 1 1 calc R
C11 C 0.5393(6) 0.2220(3) 0.4016(3) 0.0451(12) Uani 1 1 d .
H11 H 0.5365 0.2686 0.3523 0.054 Uiso 1 1 calc R
C12 C 0.4068(5) 0.1954(3) 0.4680(3) 0.0326(10) Uani 1 1 d .
C13 C 0.2410(5) 0.2338(3) 0.4769(3) 0.0316(9) Uani 1 1 d .
C14 C 0.1721(5) 0.2351(3) 0.3994(3) 0.0334(10) Uani 1 1 d .
C15 C 0.1298(5) 0.3200(3) 0.3618(3) 0.0344(10) Uani 1 1 d .
H15 H 0.0831 0.3357 0.3156 0.041 Uiso 1 1 calc R
C16 C 0.1715(5) 0.3821(3) 0.4080(3) 0.0332(10) Uani 1 1 d .
C17 C 0.2336(5) 0.3367(3) 0.4741(3) 0.0307(9) Uani 1 1 d .
C18 C 0.2683(5) 0.4021(3) 0.5164(3) 0.0310(9) Uani 1 1 d .
C19 C 0.3312(5) 0.4005(3) 0.5860(3) 0.0364(10) Uani 1 1 d .
H19 H 0.3641 0.3455 0.6172 0.044 Uiso 1 1 calc R
C20 C 0.3433(5) 0.4829(3) 0.6073(3) 0.0395(11) Uani 1 1 d .
C21 C 0.2956(6) 0.5674(3) 0.5636(3) 0.0447(12) Uani 1 1 d .
H21 H 0.3043 0.6208 0.5817 0.054 Uiso 1 1 calc R
C22 C 0.2354(6) 0.5713(3) 0.4934(3) 0.0421(11) Uani 1 1 d .
H22 H 0.2049 0.6274 0.4626 0.051 Uiso 1 1 calc R
C23 C 0.2211(5) 0.4893(3) 0.4695(3) 0.0310(9) Uani 1 1 d .
C24 C 0.1087(6) 0.5481(3) 0.3412(3) 0.0451(12) Uani 1 1 d .
H24B H 0.1969 0.5877 0.3048 0.068 Uiso 1 1 calc R
H24C H 0.0324 0.5841 0.3708 0.068 Uiso 1 1 calc R
H24A H 0.0617 0.5206 0.3063 0.068 Uiso 1 1 calc R
C25 C 0.6039(6) 0.7863(3) 0.0729(3) 0.0414(11) Uani 1 1 d .
C26 C 0.4474(7) 0.7663(3) 0.1109(4) 0.0534(14) Uani 1 1 d .
H26 H 0.3834 0.7456 0.0818 0.064 Uiso 1 1 calc R
C27 C 0.3864(8) 0.7773(4) 0.1932(4) 0.0630(16) Uani 1 1 d .
H27 H 0.2800 0.7640 0.2199 0.076 Uiso 1 1 calc R
C28 C 0.4813(10) 0.8077(4) 0.2363(4) 0.0728(19) Uani 1 1 d .
H28 H 0.4386 0.8142 0.2921 0.087 Uiso 1 1 calc R
C29 C 0.6385(9) 0.8287(4) 0.1979(4) 0.0667(17) Uani 1 1 d .
H29 H 0.7022 0.8491 0.2274 0.080 Uiso 1 1 calc R
C30 C 0.7012(7) 0.8189(3) 0.1147(4) 0.0507(13) Uani 1 1 d .
C31 C 0.8602(7) 0.8391(3) 0.0568(4) 0.0523(14) Uani 1 1 d .
C32 C 0.9957(8) 0.8739(4) 0.0674(5) 0.0711(18) Uani 1 1 d .
H32 H 0.9961 0.8879 0.1191 0.085 Uiso 1 1 calc R
C33 C 1.1296(8) 0.8875(5) 0.0010(6) 0.079(2) Uani 1 1 d .
H33 H 1.2214 0.9104 0.0082 0.095 Uiso 1 1 calc R
C34 C 1.1301(7) 0.8677(4) -0.0761(5) 0.0647(17) Uani 1 1 d .
H34 H 1.2212 0.8790 -0.1211 0.078 Uiso 1 1 calc R
C35 C 0.9945(6) 0.8307(4) -0.0874(4) 0.0537(14) Uani 1 1 d .
H35 H 0.9951 0.8155 -0.1388 0.064 Uiso 1 1 calc R
C36 C 0.8605(6) 0.8177(3) -0.0204(4) 0.0427(12) Uani 1 1 d .
C37 C 0.7011(5) 0.7766(3) -0.0159(3) 0.0375(10) Uani 1 1 d .
C38 C 0.6281(5) 0.8216(3) -0.0922(3) 0.0402(11) Uani 1 1 d .
C39 C 0.6009(6) 0.7606(4) -0.1341(3) 0.0440(12) Uani 1 1 d .
H39 H 0.5588 0.7731 -0.1821 0.053 Uiso 1 1 calc R
C40 C 0.6496(5) 0.6708(3) -0.0906(3) 0.0364(10) Uani 1 1 d .
C41 C 0.7070(5) 0.6773(3) -0.0227(3) 0.0369(10) Uani 1 1 d .
C42 C 0.7517(5) 0.5881(3) 0.0158(3) 0.0335(10) Uani 1 1 d .
C43 C 0.7150(5) 0.5288(3) -0.0332(3) 0.0343(10) Uani 1 1 d .
C44 C 0.7430(6) 0.4346(3) -0.0132(3) 0.0434(12) Uani 1 1 d .
H44 H 0.7202 0.3971 -0.0461 0.052 Uiso 1 1 calc R
C45 C 0.8047(6) 0.3985(4) 0.0558(3) 0.0474(12) Uani 1 1 d .
H45 H 0.8226 0.3353 0.0712 0.057 Uiso 1 1 calc R
C46 C 0.8409(6) 0.4557(3) 0.1029(3) 0.0412(11) Uani 1 1 d .
C47 C 0.8172(5) 0.5500(3) 0.0848(3) 0.0376(10) Uani 1 1 d .
H47 H 0.8441 0.5865 0.1175 0.045 Uiso 1 1 calc R
C48 C 0.6017(6) 0.5484(4) -0.1628(3) 0.0494(13) Uani 1 1 d .
H48C H 0.6914 0.5402 -0.2073 0.074 Uiso 1 1 calc R
H48B H 0.5340 0.5927 -0.1881 0.074 Uiso 1 1 calc R
H48A H 0.5450 0.4900 -0.1354 0.074 Uiso 1 1 calc R

loop_
_atom_site_aniso_label
_atom_site_aniso_U_11
_atom_site_aniso_U_22
_atom_site_aniso_U_33
_atom_site_aniso_U_23
_atom_site_aniso_U_13
_atom_site_aniso_U_12
I1 0.0482(2) 0.03849(19) 0.0532(2) -0.02104(15) -0.01552(15) 0.00259(14)
I2 0.0553(2) 0.0389(2) 0.0667(3) -0.00001(17) -0.00558(18) 0.00889(16)
O1 0.163(5) 0.064(3) 0.098(4) -0.027(3) -0.098(4) 0.030(3)
O2 0.125(4) 0.061(3) 0.072(3) -0.026(2) -0.058(3) -0.003(3)
O3 0.178(6) 0.060(3) 0.085(4) -0.017(3) -0.076(4) 0.047(3)
O4 0.104(4) 0.080(3) 0.077(3) -0.021(3) -0.065(3) 0.017(3)
N1 0.064(3) 0.048(3) 0.051(3) -0.015(2) -0.028(2) -0.002(2)
N2 0.036(2) 0.0284(19) 0.038(2) -0.0074(16) -0.0131(17) 0.0046(15)
N3 0.066(3) 0.059(3) 0.044(3) -0.006(2) -0.021(2) 0.021(2)
N4 0.038(2) 0.045(2) 0.037(2) -0.0174(18) -0.0154(17) -0.0006(17)
C1 0.034(2) 0.031(2) 0.039(3) -0.015(2) -0.011(2) 0.0040(18)
C2 0.037(2) 0.038(3) 0.048(3) -0.010(2) -0.006(2) 0.005(2)
C3 0.048(3) 0.044(3) 0.056(3) -0.020(3) 0.005(3) -0.001(2)
C4 0.071(4) 0.039(3) 0.033(3) -0.009(2) -0.001(3) -0.009(3)
C5 0.062(3) 0.034(3) 0.043(3) -0.008(2) -0.022(3) 0.001(2)
C6 0.039(2) 0.030(2) 0.040(3) -0.012(2) -0.012(2) 0.0021(19)
C7 0.037(2) 0.034(2) 0.049(3) -0.014(2) -0.018(2) 0.0048(19)
C8 0.049(3) 0.048(3) 0.070(4) -0.008(3) -0.028(3) 0.017(2)
C9 0.033(3) 0.063(4) 0.099(5) -0.024(4) -0.023(3) 0.017(3)
C10 0.033(3) 0.054(3) 0.079(4) -0.019(3) -0.006(3) 0.001(2)
C11 0.041(3) 0.038(3) 0.053(3) -0.010(2) -0.006(2) 0.000(2)
C12 0.029(2) 0.028(2) 0.046(3) -0.014(2) -0.015(2) 0.0043(17)
C13 0.032(2) 0.029(2) 0.036(2) -0.0107(19) -0.0108(19) 0.0071(17)
C14 0.033(2) 0.031(2) 0.039(3) -0.011(2) -0.012(2) 0.0032(18)
C15 0.033(2) 0.040(2) 0.032(2) -0.010(2) -0.0117(19) 0.0036(19)
C16 0.029(2) 0.032(2) 0.040(3) -0.010(2) -0.0124(19) 0.0051(18)
C17 0.028(2) 0.028(2) 0.035(2) -0.0073(19) -0.0083(19) 0.0040(17)
C18 0.026(2) 0.032(2) 0.036(2) -0.0101(19) -0.0076(18) 0.0029(17)
C19 0.034(2) 0.035(2) 0.039(3) -0.006(2) -0.011(2) 0.0044(19)
C20 0.037(2) 0.048(3) 0.039(3) -0.016(2) -0.016(2) 0.000(2)
C21 0.049(3) 0.034(3) 0.058(3) -0.021(2) -0.017(3) 0.002(2)
C22 0.047(3) 0.026(2) 0.057(3) -0.011(2) -0.021(2) 0.008(2)
C23 0.029(2) 0.029(2) 0.037(2) -0.0093(19) -0.0116(19) 0.0029(17)
C24 0.055(3) 0.037(3) 0.048(3) -0.008(2) -0.025(2) 0.011(2)
C25 0.055(3) 0.028(2) 0.042(3) -0.010(2) -0.014(2) 0.005(2)
C26 0.056(3) 0.038(3) 0.065(4) -0.018(3) -0.009(3) 0.005(2)
C27 0.071(4) 0.045(3) 0.060(4) -0.007(3) 0.000(3) 0.011(3)
C28 0.107(6) 0.057(4) 0.051(4) -0.020(3) -0.013(4) 0.029(4)
C29 0.101(5) 0.054(3) 0.058(4) -0.026(3) -0.032(4) 0.018(3)
C30 0.067(4) 0.037(3) 0.058(3) -0.022(2) -0.024(3) 0.013(2)
C31 0.060(3) 0.038(3) 0.071(4) -0.021(3) -0.031(3) 0.009(2)
C32 0.074(4) 0.068(4) 0.089(5) -0.032(4) -0.040(4) 0.004(3)
C33 0.055(4) 0.069(4) 0.127(7) -0.032(4) -0.042(4) 0.002(3)
C34 0.042(3) 0.052(3) 0.090(5) -0.006(3) -0.010(3) 0.002(3)
C35 0.049(3) 0.039(3) 0.071(4) -0.009(3) -0.018(3) 0.005(2)
C36 0.042(3) 0.026(2) 0.061(3) -0.008(2) -0.018(2) 0.0029(19)
C37 0.040(2) 0.030(2) 0.041(3) -0.008(2) -0.011(2) 0.0032(19)
C38 0.038(2) 0.035(2) 0.039(3) -0.001(2) -0.004(2) 0.004(2)
C39 0.040(3) 0.051(3) 0.039(3) -0.006(2) -0.011(2) 0.002(2)
C40 0.037(2) 0.038(2) 0.035(3) -0.007(2) -0.012(2) 0.0007(19)
C41 0.038(2) 0.039(2) 0.038(3) -0.013(2) -0.014(2) 0.002(2)
C42 0.030(2) 0.036(2) 0.035(2) -0.012(2) -0.0042(19) -0.0012(18)
C43 0.031(2) 0.040(2) 0.035(2) -0.016(2) -0.0073(19) 0.0006(19)
C44 0.050(3) 0.038(3) 0.047(3) -0.021(2) -0.013(2) 0.000(2)
C45 0.055(3) 0.038(3) 0.051(3) -0.013(2) -0.017(3) 0.011(2)
C46 0.042(3) 0.043(3) 0.042(3) -0.011(2) -0.016(2) 0.011(2)
C47 0.037(2) 0.046(3) 0.036(3) -0.016(2) -0.014(2) 0.002(2)
C48 0.049(3) 0.066(3) 0.042(3) -0.026(3) -0.016(2) -0.004(3)

loop_
_atom_type_symbol
_atom_type_description
_atom_type_scat_dispersion_real
_atom_type_scat_dispersion_imag
_atom_type_scat_source
C C 0.0033 0.0016 'International Tables Vol C Tables 4.2.6.8 and 6.1.1.4'
H H 0.0000 0.0000 'International Tables Vol C Tables 4.2.6.8 and 6.1.1.4'
I I -0.4742 1.8119 'International Tables Vol C Tables 4.2.6.8 and 6.1.1.4'
N N 0.0061 0.0033 'International Tables Vol C Tables 4.2.6.8 and 6.1.1.4'
O O 0.0106 0.0060 'International Tables Vol C Tables 4.2.6.8 and 6.1.1.4'

loop_
_geom_angle_atom_site_label_1
_geom_angle_atom_site_label_2
_geom_angle_atom_site_label_3
_geom_angle
O2 N1 O1 122.2(5)
O2 N1 C20 118.8(4)
O1 N1 C20 119.0(4)
C23 N2 C16 107.1(3)
C23 N2 C24 125.1(4)
C16 N2 C24 127.7(4)
O4 N3 O3 122.7(5)
O4 N3 C46 118.8(5)
O3 N3 C46 118.5(5)
C40 N4 C43 107.1(3)
C40 N4 C48 126.8(4)
C43 N4 C48 126.1(4)
C2 C1 C6 120.4(4)
C2 C1 C13 128.7(4)
C6 C1 C13 110.9(4)
C3 C2 C1 119.2(5)
C3 C2 H2 120.4
C1 C2 H2 120.4
C2 C3 C4 120.3(5)
C2 C3 H3 119.9
C4 C3 H3 119.9
C5 C4 C3 120.8(5)
C5 C4 H4 119.6
C3 C4 H4 119.6
C4 C5 C6 119.1(5)
C4 C5 H5 120.4
C6 C5 H5 120.4
C5 C6 C1 120.1(4)
C5 C6 C7 131.5(4)
C1 C6 C7 108.4(4)
C8 C7 C12 120.2(5)
C8 C7 C6 130.8(5)
C12 C7 C6 109.0(4)
C9 C8 C7 118.3(5)
C9 C8 H8 120.9
C7 C8 H8 120.9
C10 C9 C8 121.0(5)
C10 C9 H9 119.5
C8 C9 H9 119.5
C9 C10 C11 121.2(5)
C9 C10 H10 119.4
C11 C10 H10 119.4
C12 C11 C10 118.1(5)
C12 C11 H11 120.9
C10 C11 H11 120.9
C11 C12 C7 121.1(4)
C11 C12 C13 129.1(4)
C7 C12 C13 109.9(4)
C1 C13 C17 114.5(4)
C1 C13 C12 101.7(3)
C17 C13 C12 114.2(3)
C1 C13 C14 114.0(4)
C17 C13 C14 99.2(3)
C12 C13 C14 113.8(4)
C15 C14 C13 113.1(4)
C15 C14 I1 125.9(3)
C13 C14 I1 121.0(3)
C14 C15 C16 106.1(4)
C14 C15 H15 126.9
C16 C15 H15 126.9
C17 C16 N2 110.6(4)
C17 C16 C15 112.2(4)
N2 C16 C15 137.2(4)
C16 C17 C18 108.4(4)
C16 C17 C13 109.3(4)
C18 C17 C13 142.2(4)
C19 C18 C17 136.7(4)
C19 C18 C23 118.9(4)
C17 C18 C23 104.4(4)
C20 C19 C18 117.9(4)
C20 C19 H19 121.1
C18 C19 H19 121.1
C19 C20 C21 123.9(4)
C19 C20 N1 118.8(4)
C21 C20 N1 117.3(4)
C22 C21 C20 119.5(4)
C22 C21 H21 120.3
C20 C21 H21 120.3
C21 C22 C23 118.5(4)
C21 C22 H22 120.7
C23 C22 H22 120.7
N2 C23 C22 129.2(4)
N2 C23 C18 109.4(4)
C22 C23 C18 121.3(4)
N2 C24 H24B 109.5
N2 C24 H24C 109.5
H24B C24 H24C 109.5
N2 C24 H24A 109.5
H24B C24 H24A 109.5
H24C C24 H24A 109.5
C26 C25 C30 121.6(5)
C26 C25 C37 128.8(5)
C30 C25 C37 109.6(4)
C25 C26 C27 118.7(6)
C25 C26 H26 120.7
C27 C26 H26 120.7
C28 C27 C26 120.7(6)
C28 C27 H27 119.7
C26 C27 H27 119.7
C29 C28 C27 120.7(6)
C29 C28 H28 119.6
C27 C28 H28 119.6
C28 C29 C30 119.2(6)
C28 C29 H29 120.4
C30 C29 H29 120.4
C29 C30 C25 119.1(6)
C29 C30 C31 131.4(5)
C25 C30 C31 109.4(5)
C32 C31 C36 120.1(6)
C32 C31 C30 131.6(6)
C36 C31 C30 108.3(4)
C33 C32 C31 119.4(6)
C33 C32 H32 120.3
C31 C32 H32 120.3
C32 C33 C34 120.8(6)
C32 C33 H33 119.6
C34 C33 H33 119.6
C33 C34 C35 120.6(6)
C33 C34 H34 119.7
C35 C34 H34 119.7
C36 C35 C34 118.0(6)
C36 C35 H35 121.0
C34 C35 H35 121.0
C35 C36 C31 121.0(5)
C35 C36 C37 128.0(5)
C31 C36 C37 110.9(5)
C41 C37 C36 113.6(4)
C41 C37 C25 112.7(4)
C36 C37 C25 101.4(4)
C41 C37 C38 99.7(4)
C36 C37 C38 115.6(4)
C25 C37 C38 114.4(4)
C39 C38 C37 112.4(4)
C39 C38 I2 126.2(4)
C37 C38 I2 121.4(3)
C38 C39 C40 107.1(4)
C38 C39 H39 126.5
C40 C39 H39 126.5
C41 C40 N4 111.1(4)
C41 C40 C39 111.1(4)
N4 C40 C39 137.8(4)
C40 C41 C42 107.7(4)
C40 C41 C37 109.7(4)
C42 C41 C37 142.6(4)
C47 C42 C41 135.5(4)
C47 C42 C43 119.0(4)
C41 C42 C43 105.5(4)
N4 C43 C44 129.8(4)
N4 C43 C42 108.6(4)
C44 C43 C42 121.6(4)
C45 C44 C43 118.4(4)
C45 C44 H44 120.8
C43 C44 H44 120.8
C44 C45 C46 120.1(5)
C44 C45 H45 120.0
C46 C45 H45 120.0
C47 C46 C45 123.8(4)
C47 C46 N3 117.3(4)
C45 C46 N3 119.0(4)
C46 C47 C42 117.1(4)
C46 C47 H47 121.4
C42 C47 H47 121.4
N4 C48 H48C 109.5
N4 C48 H48B 109.5
H48C C48 H48B 109.5
N4 C48 H48A 109.5
H48C C48 H48A 109.5
H48B C48 H48A 109.5

loop_
_geom_bond_atom_site_label_1
_geom_bond_atom_site_label_2
_geom_bond_distance
I1 C14 2.067(4)
I2 C38 2.058(5)
O1 N1 1.205(6)
O2 N1 1.203(6)
O3 N3 1.215(6)
O4 N3 1.211(6)
N1 C20 1.462(6)
N2 C23 1.366(5)
N2 C16 1.377(5)
N2 C24 1.455(6)
N3 C46 1.475(6)
N4 C40 1.364(6)
N4 C43 1.381(6)
N4 C48 1.452(6)
C1 C2 1.383(6)
C1 C6 1.395(6)
C1 C13 1.510(6)
C2 C3 1.376(7)
C2 H2 0.9300
C3 C4 1.390(8)
C3 H3 0.9300
C4 C5 1.376(8)
C4 H4 0.9300
C5 C6 1.381(7)
C5 H5 0.9300
C6 C7 1.469(6)
C7 C8 1.388(6)
C7 C12 1.394(6)
C8 C9 1.379(8)
C8 H8 0.9300
C9 C10 1.370(8)
C9 H9 0.9300
C10 C11 1.388(7)
C10 H10 0.9300
C11 C12 1.370(7)
C11 H11 0.9300
C12 C13 1.534(6)
C13 C17 1.523(6)
C13 C14 1.542(6)
C14 C15 1.345(6)
C15 C16 1.447(6)
C15 H15 0.9300
C16 C17 1.357(6)
C17 C18 1.416(6)
C18 C19 1.389(6)
C18 C23 1.438(6)
C19 C20 1.375(7)
C19 H19 0.9300
C20 C21 1.391(7)
C21 C22 1.376(7)
C21 H21 0.9300
C22 C23 1.396(6)
C22 H22 0.9300
C24 H24B 0.9600
C24 H24C 0.9600
C24 H24A 0.9600
C25 C26 1.366(7)
C25 C30 1.392(7)
C25 C37 1.538(7)
C26 C27 1.378(8)
C26 H26 0.9300
C27 C28 1.376(9)
C27 H27 0.9300
C28 C29 1.375(10)
C28 H28 0.9300
C29 C30 1.388(8)
C29 H29 0.9300
C30 C31 1.469(8)
C31 C32 1.381(8)
C31 C36 1.390(7)
C32 C33 1.369(10)
C32 H32 0.9300
C33 C34 1.377(10)
C33 H33 0.9300
C34 C35 1.400(8)
C34 H34 0.9300
C35 C36 1.377(7)
C35 H35 0.9300
C36 C37 1.523(6)
C37 C41 1.510(6)
C37 C38 1.546(7)
C38 C39 1.334(7)
C39 C40 1.454(7)
C39 H39 0.9300
C40 C41 1.364(6)
C41 C42 1.410(6)
C42 C47 1.388(6)
C42 C43 1.433(6)
C43 C44 1.386(6)
C44 C45 1.362(7)
C44 H44 0.9300
C45 C46 1.383(7)
C45 H45 0.9300
C46 C47 1.381(7)
C47 H47 0.9300
C48 H48C 0.9600
C48 H48B 0.9600
C48 H48A 0.9600

loop_
_geom_torsion_atom_site_label_1
_geom_torsion_atom_site_label_2
_geom_torsion_atom_site_label_3
_geom_torsion_atom_site_label_4
_geom_torsion
C6 C1 C2 C3 0.8(7)
C13 C1 C2 C3 179.6(4)
C1 C2 C3 C4 0.0(7)
C2 C3 C4 C5 -0.9(8)
C3 C4 C5 C6 1.0(7)
C4 C5 C6 C1 -0.2(7)
C4 C5 C6 C7 -177.8(5)
C2 C1 C6 C5 -0.6(7)
C13 C1 C6 C5 -179.6(4)
C2 C1 C6 C7 177.4(4)
C13 C1 C6 C7 -1.6(5)
C5 C6 C7 C8 -2.2(9)
C1 C6 C7 C8 180.0(5)
C5 C6 C7 C12 176.9(5)
C1 C6 C7 C12 -0.9(5)
C12 C7 C8 C9 -1.6(8)
C6 C7 C8 C9 177.4(5)
C7 C8 C9 C10 0.5(9)
C8 C9 C10 C11 0.2(9)
C9 C10 C11 C12 0.1(8)
C10 C11 C12 C7 -1.2(7)
C10 C11 C12 C13 178.5(4)
C8 C7 C12 C11 2.0(7)
C6 C7 C12 C11 -177.2(4)
C8 C7 C12 C13 -177.8(4)
C6 C7 C12 C13 3.0(5)
C2 C1 C13 C17 60.5(6)
C6 C1 C13 C17 -120.6(4)
C2 C1 C13 C12 -175.7(4)
C6 C1 C13 C12 3.1(5)
C2 C1 C13 C14 -52.8(6)
C6 C1 C13 C14 126.1(4)
C11 C12 C13 C1 176.5(5)
C7 C12 C13 C1 -3.7(4)
C11 C12 C13 C17 -59.6(6)
C7 C12 C13 C17 120.2(4)
C11 C12 C13 C14 53.4(6)
C7 C12 C13 C14 -126.8(4)
C1 C13 C14 C15 120.6(4)
C17 C13 C14 C15 -1.6(5)
C12 C13 C14 C15 -123.3(4)
C1 C13 C14 I1 -56.9(5)
C17 C13 C14 I1 -179.1(3)
C12 C13 C14 I1 59.2(4)
C13 C14 C15 C16 2.1(5)
I1 C14 C15 C16 179.5(3)
C23 N2 C16 C17 0.6(5)
C24 N2 C16 C17 177.2(4)
C23 N2 C16 C15 178.7(5)
C24 N2 C16 C15 -4.7(8)
C14 C15 C16 C17 -1.9(5)
C14 C15 C16 N2 -179.9(5)
N2 C16 C17 C18 -0.5(5)
C15 C16 C17 C18 -179.0(4)
N2 C16 C17 C13 179.4(3)
C15 C16 C17 C13 0.8(5)
C1 C13 C17 C16 -121.4(4)
C12 C13 C17 C16 121.8(4)
C14 C13 C17 C16 0.4(4)
C1 C13 C17 C18 58.4(7)
C12 C13 C17 C18 -58.4(7)
C14 C13 C17 C18 -179.8(6)
C16 C17 C18 C19 180.0(5)
C13 C17 C18 C19 0.2(10)
C16 C17 C18 C23 0.1(5)
C13 C17 C18 C23 -179.7(5)
C17 C18 C19 C20 -179.0(5)
C23 C18 C19 C20 0.8(6)
C18 C19 C20 C21 0.3(7)
C18 C19 C20 N1 -179.1(4)
O2 N1 C20 C19 -178.4(5)
O1 N1 C20 C19 2.1(8)
O2 N1 C20 C21 2.2(7)
O1 N1 C20 C21 -177.4(6)
C19 C20 C21 C22 -1.5(8)
N1 C20 C21 C22 177.9(5)
C20 C21 C22 C23 1.4(7)
C16 N2 C23 C22 -179.2(5)
C24 N2 C23 C22 4.1(7)
C16 N2 C23 C18 -0.5(5)
C24 N2 C23 C18 -177.2(4)
C21 C22 C23 N2 178.3(4)
C21 C22 C23 C18 -0.3(7)
C19 C18 C23 N2 -179.6(4)
C17 C18 C23 N2 0.3(5)
C19 C18 C23 C22 -0.8(6)
C17 C18 C23 C22 179.0(4)
C30 C25 C26 C27 -1.2(8)
C37 C25 C26 C27 177.6(5)
C25 C26 C27 C28 -0.1(8)
C26 C27 C28 C29 0.7(9)
C27 C28 C29 C30 0.1(9)
C28 C29 C30 C25 -1.3(8)
C28 C29 C30 C31 177.2(6)
C26 C25 C30 C29 1.9(8)
C37 C25 C30 C29 -177.1(5)
C26 C25 C30 C31 -176.9(5)
C37 C25 C30 C31 4.1(5)
C29 C30 C31 C32 0.0(10)
C25 C30 C31 C32 178.7(6)
C29 C30 C31 C36 -179.3(6)
C25 C30 C31 C36 -0.7(6)
C36 C31 C32 C33 0.4(9)
C30 C31 C32 C33 -178.9(6)
C31 C32 C33 C34 0.6(10)
C32 C33 C34 C35 -1.8(10)
C33 C34 C35 C36 2.0(8)
C34 C35 C36 C31 -1.0(7)
C34 C35 C36 C37 -178.2(5)
C32 C31 C36 C35 -0.1(8)
C30 C31 C36 C35 179.3(4)
C32 C31 C36 C37 177.5(5)
C30 C31 C36 C37 -3.1(5)
C35 C36 C37 C41 61.4(6)
C31 C36 C37 C41 -116.1(5)
C35 C36 C37 C25 -177.4(5)
C31 C36 C37 C25 5.2(5)
C35 C36 C37 C38 -53.1(6)
C31 C36 C37 C38 129.5(4)
C26 C25 C37 C41 -62.6(6)
C30 C25 C37 C41 116.3(4)
C26 C25 C37 C36 175.6(5)
C30 C25 C37 C36 -5.5(5)
C26 C25 C37 C38 50.5(7)
C30 C25 C37 C38 -130.7(4)
C41 C37 C38 C39 -0.8(5)
C36 C37 C38 C39 121.3(5)
C25 C37 C38 C39 -121.4(4)
C41 C37 C38 I2 -178.8(3)
C36 C37 C38 I2 -56.6(5)
C25 C37 C38 I2 60.7(5)
C37 C38 C39 C40 0.7(6)
I2 C38 C39 C40 178.5(3)
C43 N4 C40 C41 0.7(5)
C48 N4 C40 C41 179.3(4)
C43 N4 C40 C39 -179.4(5)
C48 N4 C40 C39 -0.7(9)
C38 C39 C40 C41 -0.3(6)
C38 C39 C40 N4 179.8(5)
N4 C40 C41 C42 0.0(5)
C39 C40 C41 C42 -179.9(4)
N4 C40 C41 C37 179.7(4)
C39 C40 C41 C37 -0.3(5)
C36 C37 C41 C40 -123.0(4)
C25 C37 C41 C40 122.4(4)
C38 C37 C41 C40 0.6(5)
C36 C37 C41 C42 56.5(8)
C25 C37 C41 C42 -58.2(8)
C38 C37 C41 C42 -180.0(6)
C40 C41 C42 C47 179.4(5)
C37 C41 C42 C47 0.0(11)
C40 C41 C42 C43 -0.7(5)
C37 C41 C42 C43 179.9(6)
C40 N4 C43 C44 179.9(5)
C48 N4 C43 C44 1.2(8)
C40 N4 C43 C42 -1.1(5)
C48 N4 C43 C42 -179.8(4)
C47 C42 C43 N4 -179.0(4)
C41 C42 C43 N4 1.1(5)
C47 C42 C43 C44 0.1(7)
C41 C42 C43 C44 -179.7(4)
N4 C43 C44 C45 180.0(5)
C42 C43 C44 C45 1.0(7)
C43 C44 C45 C46 -1.3(8)
C44 C45 C46 C47 0.4(8)
C44 C45 C46 N3 -178.7(5)
O4 N3 C46 C47 -8.1(7)
O3 N3 C46 C47 170.8(5)
O4 N3 C46 C45 171.1(5)
O3 N3 C46 C45 -10.0(8)
C45 C46 C47 C42 0.8(7)
N3 C46 C47 C42 179.9(4)
C41 C42 C47 C46 178.8(5)
C43 C42 C47 C46 -1.0(6)
